data_4310288
loop_
_publ_author_name
'C. Matthias Grunert'
'Johannes Schweifer'
'Peter Weinberger'
'Wolfgang Linert'
'Kurt Mereiter'
'Gerfried Hilscher'
'Martin M\"uller'
'G\"unter Wiesinger'
'Petra J. van Koningsbruggen'

_publ_contact_author
;
        Weinberger, Peter
        Institute of Applied Synthetic Chemistry
        Vienna University of Technology
        Getreidemarkt 9/163-AC
        A-1060 Vienna
        Austria
;
_publ_contact_author_email weinberg@mail.zserv.tuwien.ac.at
_publ_contact_author_fax '++43 1 58801-16299'
_publ_contact_author_phone '++43 1 58801-15352'
_publ_section_title
;
 Structure and Physical Properties of
 [\m-Tris(1,4-bis(tetrazol-1-yl)butane-N4,N4')iron(II)]
 Bis(hexafluorophosphate), a New Fe(II) Spin-Crossover Compound with a
 Three-Dimensional Threefold Interlocked Crystal Lattice
;
_journal_name_full 'Inorganic Chemistry'
_journal_page_first 155
_journal_page_last 165
_journal_paper_doi 10.1021/ic034452z
_journal_volume 43
_journal_year 2004
_chemical_formula_moiety '(C18 H30 Fe N24 2+), 2(F6 P 1+), (solv)'
_chemical_formula_sum 'C18 H30 F12 Fe N24 O1.3 P2'
_chemical_formula_weight 949.25
_chemical_name_systematic
; 
[mue-tris(1,4-bis(tetrazol-1-yl)butane-N4,N4')iron(II)] 
bis(hexafluorophosphate solvate (methanol, water)
;
_space_group_IT_number 147
_symmetry_cell_setting trigonal
_symmetry_space_group_name_Hall '-P 3'
_symmetry_space_group_name_H-M 'P -3'
_atom_sites_solution_hydrogens geom
_atom_sites_solution_primary direct
_atom_sites_solution_secondary difmap
_audit_creation_method SHELXL-97
_cell_angle_alpha 90.00
_cell_angle_beta 90.00
_cell_angle_gamma 120.00
_cell_formula_units_Z 1
_cell_length_a 10.989(3)
_cell_length_b 10.989(3)
_cell_length_c 8.702(2)
_cell_measurement_reflns_used 5899
_cell_measurement_temperature 100(1)
_cell_measurement_theta_max 29.9
_cell_measurement_theta_min 2.2
_cell_volume 910.1(4)
_computing_cell_refinement 'Bruker SAINT'
_computing_data_collection 'Bruker SMART'
_computing_data_reduction 'Bruker SAINT, SADABS, XPREP'
_computing_molecular_graphics 'Bruker SHELXTL'
_computing_publication_material 'Bruker SHELXTL'
_computing_structure_refinement 'SHELXL-97 (Sheldrick, 1997)'
_computing_structure_solution 'SHELXS-97 (Sheldrick, 1990)'
_diffrn_ambient_temperature 100(1)
_diffrn_measured_fraction_theta_full 0.999
_diffrn_measured_fraction_theta_max 0.999
_diffrn_measurement_device_type
;
Bruker-AXS Smart APEX CCD 3-circle diffractometer
;
_diffrn_measurement_method 'phi and omega scans'
_diffrn_radiation_monochromator graphite
_diffrn_radiation_source 'normal-focus sealed tube'
_diffrn_radiation_type MoK\a
_diffrn_radiation_wavelength 0.71073
_diffrn_reflns_av_R_equivalents 0.0274
_diffrn_reflns_av_sigmaI/netI 0.0167
_diffrn_reflns_limit_h_max 15
_diffrn_reflns_limit_h_min -15
_diffrn_reflns_limit_k_max 15
_diffrn_reflns_limit_k_min -15
_diffrn_reflns_limit_l_max 12
_diffrn_reflns_limit_l_min -12
_diffrn_reflns_number 13629
_diffrn_reflns_theta_full 29.87
_diffrn_reflns_theta_max 29.87
_diffrn_reflns_theta_min 2.34
_diffrn_standards_decay_% 0
_exptl_absorpt_coefficient_mu 0.623
_exptl_absorpt_correction_T_max 1.00
_exptl_absorpt_correction_T_min 0.88
_exptl_absorpt_correction_type multi-scan
_exptl_absorpt_process_details 'program SADABS V2.03, G.M. Sheldrick'
_exptl_crystal_colour red
_exptl_crystal_density_diffrn 1.732
_exptl_crystal_density_method 'not measured'
_exptl_crystal_description rhombohedron
_exptl_crystal_F_000 480
_exptl_crystal_size_max 0.4
_exptl_crystal_size_mid 0.4
_exptl_crystal_size_min 0.3
_refine_diff_density_max 0.386
_refine_diff_density_min -0.432
_refine_diff_density_rms 0.059
_refine_ls_extinction_method none
_refine_ls_goodness_of_fit_ref 1.163
_refine_ls_hydrogen_treatment mixed
_refine_ls_matrix_type full
_refine_ls_number_parameters 103
_refine_ls_number_reflns 1768
_refine_ls_number_restraints 0
_refine_ls_restrained_S_all 1.163
_refine_ls_R_factor_all 0.0350
_refine_ls_R_factor_gt 0.0337
_refine_ls_shift/su_max 0.120
_refine_ls_shift/su_mean 0.001
_refine_ls_structure_factor_coef Fsqd
_refine_ls_weighting_details 'calc w=1/[\s^2^(Fo^2^)+(0.0211P)^2^+0.7197P] where P=(Fo^2^+2Fc^2^)/3'
_refine_ls_weighting_scheme calc
_refine_ls_wR_factor_gt 0.0712
_refine_ls_wR_factor_ref 0.0718
_reflns_number_gt 1717
_reflns_number_total 1768
_reflns_threshold_expression >2sigma(I)
_cod_data_source_file ic034452z_2.cif
_cod_data_source_block Bundi100
_cod_depositor_comments
;
The following automatic conversions were performed:
'_symmetry_cell_setting' value 'Trigonal' changed to 'trigonal' according
to '/home/saulius/struct/CIF-dictionaries/cif_core.dic' dictionary named
'cif_core.dic' version 2.4.1 from 2010-06-29.

Automatic conversion script
Id: cif_fix_enum 1527 2010-12-29 10:47:43Z saulius 
;
_cod_original_formula_sum 'C18 H30 F12 Fe N24 O1.30 P2'
_cod_database_code 4310288

loop_
_symmetry_equiv_pos_as_xyz
'x, y, z'
'-y, x-y, z'
'-x+y, -x, z'
'-x, -y, -z'
'y, -x+y, -z'
'x-y, x, -z'

loop_
_atom_site_label
_atom_site_type_symbol
_atom_site_fract_x
_atom_site_fract_y
_atom_site_fract_z
_atom_site_U_iso_or_equiv
_atom_site_adp_type
_atom_site_occupancy
_atom_site_symmetry_multiplicity
_atom_site_calc_flag
_atom_site_refinement_flags
_atom_site_disorder_assembly
_atom_site_disorder_group
Fe Fe 0.0000 0.0000 0.0000 0.00654(10) Uani 1 6 d S . .
N1 N 0.35612(11) 0.07990(11) 0.23995(12) 0.0108(2) Uani 1 1 d . . .
N2 N 0.35160(13) 0.19843(13) 0.26656(14) 0.0165(2) Uani 1 1 d . . .
N3 N 0.23987(12) 0.18410(12) 0.19941(14) 0.0152(2) Uani 1 1 d . . .
N4 N 0.17001(11) 0.05615(11) 0.12868(12) 0.0092(2) Uani 1 1 d . . .
C1 C 0.24453(13) -0.00642(13) 0.15582(15) 0.0115(2) Uani 1 1 d . . .
H1 H 0.2221 -0.0973 0.1212 0.014 Uiso 1 1 calc R . .
C2 C 0.47092(13) 0.06285(14) 0.30255(15) 0.0129(2) Uani 1 1 d . . .
H2A H 0.5588 0.1550 0.3030 0.016 Uiso 1 1 calc R . .
H2B H 0.4856 -0.0017 0.2359 0.016 Uiso 1 1 calc R . .
C3 C 0.43796(14) 0.00429(15) 0.46577(15) 0.0143(2) Uani 1 1 d . . .
H3A H 0.3536 -0.0906 0.4645 0.017 Uiso 1 1 calc R . .
H3B H 0.4172 0.0656 0.5310 0.017 Uiso 1 1 calc R . .
P P 0.3333 0.6667 0.11586(7) 0.01539(13) Uani 1 3 d S . .
F1 F 0.29058(10) 0.53202(9) 0.22292(11) 0.0241(2) Uani 1 1 d . . .
F2 F 0.19825(11) 0.57333(12) 0.01073(12) 0.0342(3) Uani 1 1 d . . .
O1S O 0.0000 0.0000 0.5000 0.020(6) Uani 0.25(3) 6 d SP . .
O2S O 0.148(2) 0.0829(19) 0.5095(18) 0.046(6) Uani 0.097(8) 1 d P . .
O3S O 0.0000 0.0000 0.57(2) 0.26(10) Uiso 0.12(4) 3 d SP . .

loop_
_atom_site_aniso_label
_atom_site_aniso_U_11
_atom_site_aniso_U_22
_atom_site_aniso_U_33
_atom_site_aniso_U_23
_atom_site_aniso_U_13
_atom_site_aniso_U_12
Fe 0.00626(13) 0.00626(13) 0.00710(19) 0.000 0.000 0.00313(6)
N1 0.0100(5) 0.0121(5) 0.0104(5) 0.0002(4) -0.0014(4) 0.0057(4)
N2 0.0157(5) 0.0147(5) 0.0207(6) -0.0045(4) -0.0068(4) 0.0088(5)
N3 0.0145(5) 0.0122(5) 0.0189(6) -0.0052(4) -0.0064(4) 0.0067(4)
N4 0.0093(5) 0.0085(4) 0.0094(5) -0.0002(3) 0.0003(4) 0.0041(4)
C1 0.0112(5) 0.0118(5) 0.0119(5) -0.0005(4) -0.0015(4) 0.0061(5)
C2 0.0098(5) 0.0177(6) 0.0123(6) 0.0017(5) -0.0013(4) 0.0076(5)
C3 0.0125(6) 0.0199(6) 0.0116(6) 0.0018(5) -0.0014(4) 0.0089(5)
P 0.01553(18) 0.01553(18) 0.0151(3) 0.000 0.000 0.00776(9)
F1 0.0242(5) 0.0161(4) 0.0311(5) 0.0046(4) -0.0015(4) 0.0093(4)
F2 0.0314(6) 0.0369(6) 0.0297(5) -0.0079(4) -0.0170(4) 0.0137(5)
O1S 0.031(7) 0.031(7) 0.000(6) 0.000 0.000 0.015(3)
O2S 0.045(11) 0.046(10) 0.030(9) 0.009(6) -0.003(6) 0.010(8)

loop_
_atom_type_symbol
_atom_type_description
_atom_type_scat_dispersion_real
_atom_type_scat_dispersion_imag
_atom_type_scat_source
C C 0.0033 0.0016 'International Tables Vol C Tables 4.2.6.8 and 6.1.1.4'
H H 0.0000 0.0000 'International Tables Vol C Tables 4.2.6.8 and 6.1.1.4'
N N 0.0061 0.0033 'International Tables Vol C Tables 4.2.6.8 and 6.1.1.4'
F F 0.0171 0.0103 'International Tables Vol C Tables 4.2.6.8 and 6.1.1.4'
P P 0.1023 0.0942 'International Tables Vol C Tables 4.2.6.8 and 6.1.1.4'
Fe Fe 0.3463 0.8444 'International Tables Vol C Tables 4.2.6.8 and 6.1.1.4'
O O 0.0106 0.0060 'International Tables Vol C Tables 4.2.6.8 and 6.1.1.4'

loop_
_geom_angle_atom_site_label_1
_geom_angle_atom_site_label_2
_geom_angle_atom_site_label_3
_geom_angle
_geom_angle_site_symmetry_1
_geom_angle_site_symmetry_3
_geom_angle_publ_flag
N4 Fe N4 180.00(7) . 4 ?
N4 Fe N4 91.52(4) . 2 ?
N4 Fe N4 88.48(4) 4 2 ?
N4 Fe N4 88.48(4) . 6 ?
N4 Fe N4 91.52(4) 4 6 ?
N4 Fe N4 88.48(4) 2 6 ?
N4 Fe N4 88.48(4) . 5 ?
N4 Fe N4 91.52(4) 4 5 ?
N4 Fe N4 180.00(7) 2 5 ?
N4 Fe N4 91.52(4) 6 5 ?
N4 Fe N4 91.52(4) . 3 ?
N4 Fe N4 88.48(4) 4 3 ?
N4 Fe N4 91.52(4) 2 3 ?
N4 Fe N4 180.00(7) 6 3 ?
N4 Fe N4 88.48(4) 5 3 ?
C1 N1 N2 108.47(10) . . ?
C1 N1 C2 130.98(11) . . ?
N2 N1 C2 120.54(11) . . ?
N3 N2 N1 107.18(11) . . ?
N2 N3 N4 109.81(11) . . ?
C1 N4 N3 106.16(10) . . ?
C1 N4 Fe 131.69(9) . . ?
N3 N4 Fe 121.96(8) . . ?
N4 C1 N1 108.38(11) . . ?
N4 C1 H1 125.8 . . ?
N1 C1 H1 125.8 . . ?
N1 C2 C3 111.15(10) . . ?
N1 C2 H2A 109.4 . . ?
C3 C2 H2A 109.4 . . ?
N1 C2 H2B 109.4 . . ?
C3 C2 H2B 109.4 . . ?
H2A C2 H2B 108.0 . . ?
C2 C3 C3 110.89(13) . 4_656 ?
C2 C3 H3A 109.5 . . ?
C3 C3 H3A 109.5 4_656 . ?
C2 C3 H3B 109.5 . . ?
C3 C3 H3B 109.5 4_656 . ?
H3A C3 H3B 108.0 . . ?
F2 P F2 90.66(7) . 3_565 ?
F2 P F2 90.66(7) . 2_665 ?
F2 P F2 90.66(7) 3_565 2_665 ?
F2 P F1 90.10(6) . 3_565 ?
F2 P F1 89.48(5) 3_565 3_565 ?
F2 P F1 179.23(6) 2_665 3_565 ?
F2 P F1 179.23(6) . 2_665 ?
F2 P F1 90.10(6) 3_565 2_665 ?
F2 P F1 89.48(5) 2_665 2_665 ?
F1 P F1 89.77(6) 3_565 2_665 ?
F2 P F1 89.48(5) . . ?
F2 P F1 179.23(6) 3_565 . ?
F2 P F1 90.10(6) 2_665 . ?
F1 P F1 89.77(6) 3_565 . ?
F1 P F1 89.77(6) 2_665 . ?

loop_
_geom_bond_atom_site_label_1
_geom_bond_atom_site_label_2
_geom_bond_distance
_geom_bond_site_symmetry_2
_geom_bond_publ_flag
Fe N4 1.9931(11) . ?
Fe N4 1.9931(11) 4 ?
Fe N4 1.9931(11) 2 ?
Fe N4 1.9931(11) 6 ?
Fe N4 1.9931(11) 5 ?
Fe N4 1.9931(11) 3 ?
N1 C1 1.3328(16) . ?
N1 N2 1.3480(16) . ?
N1 C2 1.4696(16) . ?
N2 N3 1.2963(16) . ?
N3 N4 1.3659(15) . ?
N4 C1 1.3275(16) . ?
C1 H1 0.9500 . ?
C2 C3 1.5263(18) . ?
C2 H2A 0.9900 . ?
C2 H2B 0.9900 . ?
C3 C3 1.533(3) 4_656 ?
C3 H3A 0.9900 . ?
C3 H3B 0.9900 . ?
P F2 1.6031(11) . ?
P F2 1.6031(11) 3_565 ?
P F2 1.6031(11) 2_665 ?
P F1 1.6071(10) 3_565 ?
P F1 1.6071(10) 2_665 ?
P F1 1.6071(10) . ?

loop_
_geom_torsion_atom_site_label_1
_geom_torsion_atom_site_label_2
_geom_torsion_atom_site_label_3
_geom_torsion_atom_site_label_4
_geom_torsion
_geom_torsion_site_symmetry_1
_geom_torsion_site_symmetry_2
_geom_torsion_site_symmetry_3
_geom_torsion_site_symmetry_4
_geom_torsion_publ_flag
C1 N1 N2 N3 -0.21(15) . . . . ?
C2 N1 N2 N3 -179.53(11) . . . . ?
N1 N2 N3 N4 0.18(15) . . . . ?
N2 N3 N4 C1 -0.07(14) . . . . ?
N2 N3 N4 Fe -175.51(9) . . . . ?
N4 Fe N4 C1 -154(100) 4 . . . ?
N4 Fe N4 C1 154.26(11) 2 . . . ?
N4 Fe N4 C1 -117.30(14) 6 . . . ?
N4 Fe N4 C1 -25.74(11) 5 . . . ?
N4 Fe N4 C1 62.70(14) 3 . . . ?
N4 Fe N4 N3 21(100) 4 . . . ?
N4 Fe N4 N3 -31.61(11) 2 . . . ?
N4 Fe N4 N3 56.83(8) 6 . . . ?
N4 Fe N4 N3 148.39(11) 5 . . . ?
N4 Fe N4 N3 -123.17(8) 3 . . . ?
N3 N4 C1 N1 -0.06(14) . . . . ?
Fe N4 C1 N1 174.75(9) . . . . ?
N2 N1 C1 N4 0.17(15) . . . . ?
C2 N1 C1 N4 179.39(12) . . . . ?
C1 N1 C2 C3 -92.81(16) . . . . ?
N2 N1 C2 C3 86.33(15) . . . . ?
N1 C2 C3 C3 -176.33(14) . . . 4_656 ?
